data_1505616
loop_
_publ_author_name
'Kamplain, Justin W.'
'Lynch, Vincent M.'
'Bielawski, Christopher W.'

_publ_section_title
;
 Synthesis and study of differentially substituted
 dibenzotetraazafulvalenes.
;
_journal_issue 26
_journal_name_full 'Organic letters'
_journal_page_first 5401
_journal_page_last 5404
_journal_paper_doi 10.1021/ol702230r
_journal_volume 9
_journal_year 2007
_chemical_formula_sum 'C22 H28 N4 O4'
_chemical_formula_weight 412.48
_chemical_name_systematic
;
 ?
;
_space_group_IT_number 15
_symmetry_cell_setting monoclinic
_symmetry_space_group_name_Hall '-C 2yc'
_symmetry_space_group_name_H-M 'C 1 2/c 1'
_atom_sites_solution_hydrogens geom
_atom_sites_solution_primary direct
_atom_sites_solution_secondary difmap
_audit_creation_method SHELXL-97
_cell_angle_alpha 90.00
_cell_angle_beta 99.890(3)
_cell_angle_gamma 90.00
_cell_formula_units_Z 8
_cell_length_a 11.545(2)
_cell_length_b 11.531(2)
_cell_length_c 32.792(9)
_cell_measurement_reflns_used 2354
_cell_measurement_temperature 153(2)
_cell_measurement_theta_max 27.5
_cell_measurement_theta_min 3
_cell_volume 4300.6(16)
_computing_cell_refinement 'Collect software, Nonius B.V. 1998'
_computing_data_collection 'Collect software, Nonius B.V. 1998'
_computing_data_reduction
;
DENZO and Scalepack (Otwinoski and Minor, 1997)
;
_computing_molecular_graphics 'XP SHELXTL/PC, Siemens Analytical'
_computing_structure_refinement 'XL SHELXTL/PC, Siemens Analytical'
_computing_structure_solution
;

SIR97 - Altomare A., Burla M.C., Camalli M., Cascarano G.L., Giacovazzo C., 
Guagliardi A., Moliterni A.G.G., Polidori G.,Spagna R.
;
_diffrn_ambient_temperature 153(2)
_diffrn_measured_fraction_theta_full 0.927
_diffrn_measured_fraction_theta_max 0.927
_diffrn_measurement_device_type 'Nonius Kappa CCD'
_diffrn_measurement_method \w-scans
_diffrn_radiation_monochromator graphite
_diffrn_radiation_source 'fine-focus sealed tube'
_diffrn_radiation_type MoK\a
_diffrn_radiation_wavelength 0.71073
_diffrn_reflns_av_R_equivalents 0.0000
_diffrn_reflns_av_sigmaI/netI 0.0764
_diffrn_reflns_limit_h_max 14
_diffrn_reflns_limit_h_min -14
_diffrn_reflns_limit_k_max 14
_diffrn_reflns_limit_k_min -14
_diffrn_reflns_limit_l_max 42
_diffrn_reflns_limit_l_min -42
_diffrn_reflns_number 4665
_diffrn_reflns_theta_full 27.66
_diffrn_reflns_theta_max 27.66
_diffrn_reflns_theta_min 2.95
_exptl_absorpt_coefficient_mu 0.089
_exptl_absorpt_correction_type none
_exptl_crystal_colour yellow
_exptl_crystal_density_diffrn 1.274
_exptl_crystal_density_method 'not measured'
_exptl_crystal_description plates
_exptl_crystal_F_000 1760
_exptl_crystal_size_max 0.26
_exptl_crystal_size_mid 0.20
_exptl_crystal_size_min 0.07
_refine_diff_density_max 0.516
_refine_diff_density_min -0.515
_refine_diff_density_rms 0.115
_refine_ls_extinction_method none
_refine_ls_goodness_of_fit_ref 2.678
_refine_ls_hydrogen_treatment constr
_refine_ls_matrix_type full
_refine_ls_number_parameters 274
_refine_ls_number_reflns 4665
_refine_ls_number_restraints 180
_refine_ls_restrained_S_all 2.645
_refine_ls_R_factor_all 0.1669
_refine_ls_R_factor_gt 0.1149
_refine_ls_shift/su_max 0.004
_refine_ls_shift/su_mean 0.001
_refine_ls_structure_factor_coef Fsqd
_refine_ls_weighting_details 'calc w=1/[\s^2^(Fo^2^)+(0.0200P)^2^] where P=(Fo^2^+2Fc^2^)/3'
_refine_ls_weighting_scheme calc
_refine_ls_wR_factor_gt 0.2108
_refine_ls_wR_factor_ref 0.2220
_reflns_number_gt 3012
_reflns_number_total 4665
_reflns_threshold_expression >2sigma(I)
_cod_data_source_file ol702230r-file003.cif
_cod_data_source_block new1
_cod_depositor_comments
;
The following automatic conversions were performed:

'_symmetry_cell_setting' value 'Monoclinic' changed to 'monoclinic'
according to /home/saulius/struct/CIF-dictionaries/cif_core.dic
dictionary named 'cif_core.dic' version 2.4.1 from 2010-06-29.

Automatic conversion script
Id: cif_fix_values 1715 2011-07-08 13:25:40Z adriana 
;
_cod_original_sg_symbol_H-M C2/c
_cod_database_code 1505616

loop_
_symmetry_equiv_pos_as_xyz
'x, y, z'
'-x, y, -z+1/2'
'x+1/2, y+1/2, z'
'-x+1/2, y+1/2, -z+1/2'
'-x, -y, -z'
'x, -y, z-1/2'
'-x+1/2, -y+1/2, -z'
'x+1/2, -y+1/2, z-1/2'

loop_
_atom_site_label
_atom_site_type_symbol
_atom_site_fract_x
_atom_site_fract_y
_atom_site_fract_z
_atom_site_U_iso_or_equiv
_atom_site_adp_type
_atom_site_occupancy
_atom_site_symmetry_multiplicity
_atom_site_calc_flag
_atom_site_refinement_flags
O1 O 0.6053(6) 0.6058(5) 0.44996(18) 0.0495(16) Uani 1 1 d U
O2 O 0.5921(5) 0.3879(5) 0.45025(17) 0.0514(17) Uani 1 1 d U
N1 N 0.5311(6) 0.5939(5) 0.2963(2) 0.0399(18) Uani 1 1 d U
N2 N 0.5165(5) 0.3919(6) 0.2975(2) 0.0370(16) Uani 1 1 d U
C1 C 0.5100(8) 0.4919(8) 0.2707(3) 0.0347(19) Uani 1 1 d U
C2 C 0.5496(7) 0.5519(8) 0.3386(2) 0.0350(18) Uani 1 1 d U
C3 C 0.5703(7) 0.6143(8) 0.3750(2) 0.040(2) Uani 1 1 d U
H3 H 0.5756 0.6947 0.3746 0.048 Uiso 1 1 d R
C4 C 0.5850(8) 0.5557(8) 0.4118(2) 0.0367(18) Uani 1 1 d U
C5 C 0.5759(8) 0.4343(8) 0.4121(2) 0.044(2) Uani 1 1 d U
C6 C 0.5533(7) 0.3729(7) 0.3745(3) 0.045(2) Uani 1 1 d U
H6 H 0.5477 0.2924 0.3745 0.054 Uiso 1 1 d R
C7 C 0.5397(7) 0.4334(8) 0.3380(2) 0.043(2) Uani 1 1 d U
C8 C 0.6159(9) 0.6787(9) 0.2878(3) 0.053(2) Uani 1 1 d U
H8A H 0.6956 0.6488 0.2969 0.079 Uiso 1 1 d R
H8B H 0.6056 0.7505 0.3027 0.079 Uiso 1 1 d R
H8C H 0.6038 0.6944 0.2580 0.079 Uiso 1 1 d R
C9 C 0.4199(10) 0.2971(10) 0.2898(3) 0.058(3) Uani 1 1 d U
H9A H 0.4363 0.2372 0.3112 0.087 Uiso 1 1 d R
H9B H 0.4191 0.2621 0.2625 0.087 Uiso 1 1 d R
H9C H 0.3432 0.3324 0.2907 0.087 Uiso 1 1 d R
C10 C 0.6034(12) 0.7244(9) 0.4517(3) 0.064(4) Uani 1 1 d U
H10A H 0.6643 0.7564 0.4375 0.096 Uiso 1 1 d R
H10B H 0.6181 0.7491 0.4807 0.096 Uiso 1 1 d R
H10C H 0.5262 0.7526 0.4382 0.096 Uiso 1 1 d R
C11 C 0.5844(11) 0.2633(10) 0.4529(3) 0.061(4) Uani 1 1 d U
H11A H 0.5034 0.2386 0.4426 0.092 Uiso 1 1 d R
H11B H 0.6075 0.2389 0.4818 0.092 Uiso 1 1 d R
H11C H 0.6372 0.2279 0.4360 0.092 Uiso 1 1 d R
O1A O 0.7087(4) 1.0048(5) 0.44916(12) 0.0404(12) Uani 1 1 d U
O2A O 0.4900(4) 0.9859(5) 0.45105(15) 0.0452(14) Uani 1 1 d U
N1A N 0.6248(5) 0.9990(6) 0.29623(17) 0.0356(14) Uani 1 1 d U
N2A N 0.4227(5) 0.9874(7) 0.29672(18) 0.0384(15) Uani 1 1 d U
C1A C 0.5100(8) 0.9889(7) 0.2706(2) 0.0265(17) Uani 1 1 d U
C2A C 0.6007(6) 0.9951(7) 0.33767(19) 0.0284(15) Uani 1 1 d U
C3A C 0.6842(6) 1.0003(8) 0.3745(2) 0.0399(18) Uani 1 1 d U
H3A H 0.7645 1.0047 0.3743 0.048 Uiso 1 1 d R
C4A C 0.6381(7) 0.9965(7) 0.4114(2) 0.0332(15) Uani 1 1 d U
C5A C 0.5158(7) 0.9856(6) 0.4116(2) 0.0371(18) Uani 1 1 d U
C6A C 0.4434(6) 0.9809(7) 0.3742(2) 0.0361(19) Uani 1 1 d U
H6A H 0.3630 0.9738 0.3739 0.043 Uiso 1 1 d R
C7A C 0.4800(6) 0.9870(6) 0.3371(2) 0.0352(18) Uani 1 1 d U
C8A C 0.7045(7) 1.0893(8) 0.2879(3) 0.045(2) Uani 1 1 d U
H8A1 H 0.7014 1.0964 0.2580 0.067 Uiso 1 1 d R
H8A2 H 0.7847 1.0696 0.3012 0.067 Uiso 1 1 d R
H8A3 H 0.6814 1.1632 0.2990 0.067 Uiso 1 1 d R
C9A C 0.3352(9) 0.8901(8) 0.2880(3) 0.050(3) Uani 1 1 d U
H9A1 H 0.3727 0.8171 0.2983 0.074 Uiso 1 1 d R
H9A2 H 0.3078 0.8841 0.2581 0.074 Uiso 1 1 d R
H9A3 H 0.2681 0.9055 0.3019 0.074 Uiso 1 1 d R
C10A C 0.8335(7) 1.0157(12) 0.4513(2) 0.062(3) Uani 1 1 d U
H10D H 0.8638 0.9473 0.4388 0.093 Uiso 1 1 d R
H10E H 0.8718 1.0224 0.4803 0.093 Uiso 1 1 d R
H10F H 0.8500 1.0853 0.4361 0.093 Uiso 1 1 d R
C11A C 0.3619(8) 0.9848(11) 0.4520(2) 0.057(3) Uani 1 1 d U
H11D H 0.3256 1.0552 0.4388 0.086 Uiso 1 1 d R
H11E H 0.3494 0.9819 0.4808 0.086 Uiso 1 1 d R
H11F H 0.3263 0.9165 0.4371 0.086 Uiso 1 1 d R

loop_
_atom_site_aniso_label
_atom_site_aniso_U_11
_atom_site_aniso_U_22
_atom_site_aniso_U_33
_atom_site_aniso_U_23
_atom_site_aniso_U_13
_atom_site_aniso_U_12
O1 0.052(4) 0.043(4) 0.053(4) -0.003(3) 0.007(3) -0.004(3)
O2 0.058(4) 0.040(3) 0.056(4) 0.004(3) 0.008(3) 0.006(3)
N1 0.037(4) 0.022(4) 0.059(4) 0.005(3) 0.002(4) -0.012(3)
N2 0.023(4) 0.034(4) 0.052(4) 0.000(3) -0.001(3) 0.003(3)
C1 0.041(4) 0.018(3) 0.046(4) 0.004(4) 0.010(4) 0.002(3)
C2 0.025(5) 0.035(5) 0.045(5) 0.002(4) 0.006(4) 0.002(3)
C3 0.038(5) 0.043(4) 0.041(5) -0.007(4) 0.011(4) -0.014(4)
C4 0.025(5) 0.050(5) 0.034(4) -0.002(4) 0.004(4) -0.005(3)
C5 0.063(6) 0.042(5) 0.026(4) 0.000(4) 0.002(4) 0.005(4)
C6 0.040(5) 0.027(4) 0.068(6) 0.009(4) 0.009(4) 0.009(4)
C7 0.032(5) 0.064(6) 0.034(4) -0.004(4) 0.008(4) 0.018(4)
C8 0.058(6) 0.025(5) 0.072(6) -0.006(5) 0.003(5) -0.001(4)
C9 0.058(7) 0.069(8) 0.046(5) -0.024(5) 0.007(5) -0.022(5)
C10 0.089(9) 0.055(7) 0.049(7) -0.008(5) 0.013(7) -0.015(7)
C11 0.079(9) 0.053(6) 0.056(7) 0.003(6) 0.023(7) 0.013(6)
O1A 0.044(3) 0.045(3) 0.030(2) 0.002(3) 0.000(2) 0.007(3)
O2A 0.022(3) 0.057(4) 0.059(3) 0.006(3) 0.012(2) 0.002(3)
N1A 0.042(4) 0.026(3) 0.036(3) -0.001(4) -0.001(3) -0.015(3)
N2A 0.026(4) 0.049(5) 0.038(3) 0.004(4) 0.002(3) -0.008(3)
C1A 0.039(4) 0.005(2) 0.036(4) 0.002(3) 0.009(4) 0.001(3)
C2A 0.029(4) 0.022(4) 0.036(3) -0.004(4) 0.009(3) 0.000(3)
C3A 0.024(4) 0.029(4) 0.068(5) 0.012(5) 0.013(4) 0.010(4)
C4A 0.034(4) 0.027(4) 0.036(3) 0.003(4) -0.001(3) 0.003(4)
C5A 0.039(5) 0.024(5) 0.050(4) 0.009(4) 0.014(4) 0.006(3)
C6A 0.032(4) 0.038(5) 0.038(4) 0.002(4) 0.003(3) -0.002(3)
C7A 0.021(4) 0.024(4) 0.063(5) 0.000(4) 0.016(4) 0.007(3)
C8A 0.005(4) 0.064(6) 0.063(6) 0.005(5) 0.000(4) -0.003(3)
C9A 0.050(6) 0.016(4) 0.087(7) -0.009(5) 0.021(5) -0.010(4)
C10A 0.021(5) 0.116(9) 0.050(5) -0.002(6) 0.010(4) 0.030(6)
C11A 0.031(5) 0.092(8) 0.054(5) 0.004(6) 0.019(5) 0.000(6)

loop_
_atom_type_symbol
_atom_type_description
_atom_type_scat_dispersion_real
_atom_type_scat_dispersion_imag
_atom_type_scat_source
C C 0.0033 0.0016 'International Tables Vol C Tables 4.2.6.8 and 6.1.1.4'
H H 0.0000 0.0000 'International Tables Vol C Tables 4.2.6.8 and 6.1.1.4'
N N 0.0061 0.0033 'International Tables Vol C Tables 4.2.6.8 and 6.1.1.4'
O O 0.0106 0.0060 'International Tables Vol C Tables 4.2.6.8 and 6.1.1.4'

loop_
_geom_angle_atom_site_label_1
_geom_angle_atom_site_label_2
_geom_angle_atom_site_label_3
_geom_angle
_geom_angle_site_symmetry_1
C4 O1 C10 117.4(7) .
C5 O2 C11 117.0(6) .
C1 N1 C8 119.5(8) .
C1 N1 C2 105.5(6) .
C8 N1 C2 114.7(8) .
C7 N2 C1 106.6(7) .
C7 N2 C9 114.4(7) .
C1 N2 C9 120.2(7) .
C1 C1 N1 125.0(4) 2_655
C1 C1 N2 126.8(5) 2_655
N1 C1 N2 108.2(6) .
C7 C2 C3 122.4(8) .
C7 C2 N1 108.7(8) .
C3 C2 N1 128.9(8) .
C4 C3 C2 118.9(8) .
C4 C3 H3 120.4 .
C2 C3 H3 120.7 .
O1 C4 C3 125.2(8) .
O1 C4 C5 114.7(8) .
C3 C4 C5 120.1(8) .
O2 C5 C4 114.0(8) .
O2 C5 C6 126.1(8) .
C4 C5 C6 119.9(8) .
C7 C6 C5 119.1(8) .
C7 C6 H6 120.6 .
C5 C6 H6 120.3 .
C2 C7 C6 119.8(8) .
C2 C7 N2 111.1(8) .
C6 C7 N2 129.2(8) .
N1 C8 H8A 109.6 .
N1 C8 H8B 109.3 .
H8A C8 H8B 109.5 .
N1 C8 H8C 109.5 .
H8A C8 H8C 109.5 .
H8B C8 H8C 109.5 .
N2 C9 H9A 109.6 .
N2 C9 H9B 109.5 .
H9A C9 H9B 109.5 .
N2 C9 H9C 109.3 .
H9A C9 H9C 109.5 .
H9B C9 H9C 109.5 .
O1 C10 H10A 109.8 .
O1 C10 H10B 109.2 .
H10A C10 H10B 109.5 .
O1 C10 H10C 109.4 .
H10A C10 H10C 109.5 .
H10B C10 H10C 109.5 .
O2 C11 H11A 109.5 .
O2 C11 H11B 109.6 .
H11A C11 H11B 109.5 .
O2 C11 H11C 109.3 .
H11A C11 H11C 109.5 .
H11B C11 H11C 109.5 .
C4A O1A C10A 119.2(6) .
C5A O2A C11A 113.4(6) .
C2A N1A C8A 115.7(6) .
C2A N1A C1A 103.9(5) .
C8A N1A C1A 119.8(6) .
C7A N2A C1A 107.8(6) .
C7A N2A C9A 112.1(7) .
C1A N2A C9A 114.5(6) .
C1A C1A N2A 126.2(10) 2_655
C1A C1A N1A 124.9(9) 2_655
N2A C1A N1A 108.8(6) .
C7A C2A C3A 123.3(7) .
C7A C2A N1A 110.3(7) .
C3A C2A N1A 126.5(6) .
C4A C3A C2A 115.6(6) .
C4A C3A H3A 122.3 .
C2A C3A H3A 122.2 .
O1A C4A C3A 121.7(6) .
O1A C4A C5A 116.2(7) .
C3A C4A C5A 122.1(7) .
C6A C5A O2A 130.3(7) .
C6A C5A C4A 117.2(7) .
O2A C5A C4A 112.4(7) .
C7A C6A C5A 124.5(7) .
C7A C6A H6A 117.4 .
C5A C6A H6A 118.1 .
C6A C7A N2A 133.7(7) .
C6A C7A C2A 117.2(8) .
N2A C7A C2A 109.0(6) .
N1A C8A H8A1 109.5 .
N1A C8A H8A2 109.4 .
H8A1 C8A H8A2 109.5 .
N1A C8A H8A3 109.5 .
H8A1 C8A H8A3 109.5 .
H8A2 C8A H8A3 109.5 .
N2A C9A H9A1 109.4 .
N2A C9A H9A2 109.4 .
H9A1 C9A H9A2 109.5 .
N2A C9A H9A3 109.6 .
H9A1 C9A H9A3 109.5 .
H9A2 C9A H9A3 109.5 .
O1A C10A H10D 109.7 .
O1A C10A H10E 109.6 .
H10D C10A H10E 109.5 .
O1A C10A H10F 109.2 .
H10D C10A H10F 109.5 .
H10E C10A H10F 109.5 .
O2A C11A H11D 109.6 .
O2A C11A H11E 109.5 .
H11D C11A H11E 109.5 .
O2A C11A H11F 109.3 .
H11D C11A H11F 109.5 .
H11E C11A H11F 109.5 .

loop_
_geom_bond_atom_site_label_1
_geom_bond_atom_site_label_2
_geom_bond_distance
_geom_bond_site_symmetry_2
O1 C4 1.361(9) .
O1 C10 1.369(11) .
O2 C5 1.343(9) .
O2 C11 1.442(13) .
N1 C1 1.441(11) .
N1 C8 1.443(11) .
N1 C2 1.450(11) .
N2 C7 1.393(10) .
N2 C1 1.444(11) .
N2 C9 1.550(12) .
C1 C1 1.338(16) 2_655
C2 C7 1.371(11) .
C2 C3 1.379(10) .
C3 C4 1.368(11) .
C3 H3 0.9300 .
C4 C5 1.404(11) .
C5 C6 1.408(11) .
C6 C7 1.373(10) .
C6 H6 0.9300 .
C8 H8A 0.9800 .
C8 H8B 0.9800 .
C8 H8C 0.9800 .
C9 H9A 0.9800 .
C9 H9B 0.9800 .
C9 H9C 0.9800 .
C10 H10A 0.9800 .
C10 H10B 0.9800 .
C10 H10C 0.9800 .
C11 H11A 0.9800 .
C11 H11B 0.9800 .
C11 H11C 0.9800 .
O1A C4A 1.364(8) .
O1A C10A 1.436(10) .
O2A C5A 1.377(9) .
O2A C11A 1.484(10) .
N1A C2A 1.434(8) .
N1A C8A 1.446(10) .
N1A C1A 1.447(10) .
N2A C7A 1.376(10) .
N2A C1A 1.431(10) .
N2A C9A 1.504(11) .
C1A C1A 1.330(15) 2_655
C2A C7A 1.394(9) .
C2A C3A 1.411(9) .
C3A C4A 1.404(10) .
C3A H3A 0.9300 .
C4A C5A 1.419(10) .
C5A C6A 1.361(10) .
C6A C7A 1.356(9) .
C6A H6A 0.9300 .
C8A H8A1 0.9800 .
C8A H8A2 0.9800 .
C8A H8A3 0.9800 .
C9A H9A1 0.9800 .
C9A H9A2 0.9800 .
C9A H9A3 0.9800 .
C10A H10D 0.9800 .
C10A H10E 0.9800 .
C10A H10F 0.9800 .
C11A H11D 0.9800 .
C11A H11E 0.9800 .
C11A H11F 0.9800 .

loop_
_geom_torsion_atom_site_label_1
_geom_torsion_atom_site_label_2
_geom_torsion_atom_site_label_3
_geom_torsion_atom_site_label_4
_geom_torsion
_geom_torsion_site_symmetry_4
C8 N1 C1 C1 -48.3(16) 2_655
C2 N1 C1 C1 -179.2(11) 2_655
C8 N1 C1 N2 130.7(8) .
C2 N1 C1 N2 -0.2(9) .
C7 N2 C1 C1 179.5(11) 2_655
C9 N2 C1 C1 -48.2(15) 2_655
C7 N2 C1 N1 0.6(9) .
C9 N2 C1 N1 132.9(8) .
C1 N1 C2 C7 -0.2(9) .
C8 N1 C2 C7 -133.8(8) .
C1 N1 C2 C3 -178.2(8) .
C8 N1 C2 C3 48.2(12) .
C7 C2 C3 C4 2.0(13) .
N1 C2 C3 C4 179.8(8) .
C10 O1 C4 C3 4.5(13) .
C10 O1 C4 C5 -173.6(9) .
C2 C3 C4 O1 -179.7(8) .
C2 C3 C4 C5 -1.6(13) .
C11 O2 C5 C4 -179.8(8) .
C11 O2 C5 C6 -0.7(13) .
O1 C4 C5 O2 -1.8(11) .
C3 C4 C5 O2 180.0(7) .
O1 C4 C5 C6 179.1(7) .
C3 C4 C5 C6 0.9(13) .
O2 C5 C6 C7 -179.4(8) .
C4 C5 C6 C7 -0.4(13) .
C3 C2 C7 C6 -1.6(13) .
N1 C2 C7 C6 -179.7(7) .
C3 C2 C7 N2 178.8(7) .
N1 C2 C7 N2 0.6(9) .
C5 C6 C7 C2 0.7(12) .
C5 C6 C7 N2 -179.6(8) .
C1 N2 C7 C2 -0.7(9) .
C9 N2 C7 C2 -136.1(8) .
C1 N2 C7 C6 179.6(8) .
C9 N2 C7 C6 44.2(12) .
C7A N2A C1A C1A 179.5(4) 2_655
C9A N2A C1A C1A 54.0(8) 2_655
C7A N2A C1A N1A -4.6(9) .
C9A N2A C1A N1A -130.1(7) .
C2A N1A C1A C1A 179.8(4) 2_655
C8A N1A C1A C1A 48.7(8) 2_655
C2A N1A C1A N2A 3.8(8) .
C8A N1A C1A N2A -127.3(7) .
C8A N1A C2A C7A 131.8(7) .
C1A N1A C2A C7A -1.7(8) .
C8A N1A C2A C3A -47.4(11) .
C1A N1A C2A C3A 179.1(8) .
C7A C2A C3A C4A 0.1(12) .
N1A C2A C3A C4A 179.1(7) .
C10A O1A C4A C3A -1.0(12) .
C10A O1A C4A C5A 179.8(8) .
C2A C3A C4A O1A -177.7(8) .
C2A C3A C4A C5A 1.4(12) .
C11A O2A C5A C6A -2.3(12) .
C11A O2A C5A C4A 175.0(8) .
O1A C4A C5A C6A 178.0(7) .
C3A C4A C5A C6A -1.2(11) .
O1A C4A C5A O2A 0.3(9) .
C3A C4A C5A O2A -178.9(7) .
O2A C5A C6A C7A 176.5(7) .
C4A C5A C6A C7A -0.7(12) .
C5A C6A C7A N2A -177.7(8) .
C5A C6A C7A C2A 2.0(12) .
C1A N2A C7A C6A -176.7(8) .
C9A N2A C7A C6A -49.8(12) .
C1A N2A C7A C2A 3.5(8) .
C9A N2A C7A C2A 130.4(7) .
C3A C2A C7A C6A -1.7(11) .
N1A C2A C7A C6A 179.1(7) .
C3A C2A C7A N2A 178.1(8) .
N1A C2A C7A N2A -1.1(8) .
